data_1530619
loop_
_publ_author_name
'Pushcharovskii, D.Yu.'
'Pobedimskaya, E.A.'
'Belov, N.V.'

_publ_section_title
;
 Crystal structure of K2 Mn2 Zn4 Si4 O15 = K2 Mn2 Zn4 (Si O4)2 (Si2 O7)
;
_journal_name_full 'Doklady Akademii Nauk SSSR'
_journal_page_first 1045
_journal_page_last 1048
_journal_volume 185
_journal_year 1969
_chemical_formula_sum 'K2 Mn2 O15 Si4 Zn4'
_chemical_name_systematic 'K2 Mn2 Zn4 Si4 O15'
_space_group_IT_number 44
_symmetry_space_group_name_Hall 'I 2 -2'
_symmetry_space_group_name_H-M 'I m m 2'
_cell_angle_alpha 90
_cell_angle_beta 90
_cell_angle_gamma 90
_cell_formula_units_Z 2
_cell_length_a 8.944
_cell_length_b 15.834
_cell_length_c 5.205
_cell_volume 737.128
_citation_journal_id_ASTM DANKAS
_cod_data_source_file Pushcharovskii_DANKAS_1969_835.cif
_cod_data_source_block K2Mn2O15Si4Zn4
_cod_original_cell_volume 737.1284
_cod_database_code 1530619

loop_
_symmetry_equiv_pos_as_xyz
x,y,z
-x,-y,z
-x,y,z
x,-y,z
x+1/2,y+1/2,z+1/2
-x+1/2,-y+1/2,z+1/2
-x+1/2,y+1/2,z+1/2
x+1/2,-y+1/2,z+1/2

loop_
_atom_site_label
_atom_site_type_symbol
_atom_site_fract_x
_atom_site_fract_y
_atom_site_fract_z
_atom_site_occupancy
_atom_site_U_iso_or_equiv
O6 O-2 0.302 0 0.376 1 0.0
O5 O-2 0.25 0.079 0.939 1 0.0
Si1 Si+4 0 0.192 0.501 1 0.0
Si2 Si+4 0.322 0 0.069 1 0.0
O4 O-2 0.5 0 0.025 1 0.0
O1 O-2 0 0.083 0.495 1 0.0
O3 O-2 0 0.206 0.203 1 0.0
O2 O-2 0.153 0.234 0.617 1 0.0
Mn1 Mn+2 0.148 0 0.631 1 0.0
Zn1 Zn+2 0.191 0.192 0 1 0.0
K1 K+1 0.5 0.117 0.415 1 0.0
